data_7042110
loop_
_publ_author_name
'Toma, Ana Maria'
'Pop, Alexandra'
'Silvestru, Anca'
'R\"uffer, Tobias'
'Lang, Heinrich'
'Mehring, Michael'

_publ_section_title
;
 Bismuth\p arene versus bismuthhalide coordination in heterocyclic
 diorganobismuth(iii) compounds with transannular N\\rightarrow Bi
 interaction.
;
_journal_issue 12
_journal_name_full 'Dalton transactions (Cambridge, England : 2003)'
_journal_page_first 3953
_journal_page_last 3962
_journal_paper_doi 10.1039/c7dt00188f
_journal_volume 46
_journal_year 2017
_chemical_formula_moiety 'C17 H19 Bi Br N O'
_chemical_formula_sum 'C17 H19 Bi Br N O'
_chemical_formula_weight 542.22
_space_group_crystal_system monoclinic
_space_group_IT_number 14
_space_group_name_Hall '-P 2ybc'
_space_group_name_H-M_alt 'P 1 21/c 1'
_symmetry_space_group_name_Hall '-P 2ybc'
_symmetry_space_group_name_H-M 'P 1 21/c 1'
_atom_sites_solution_hydrogens geom
_audit_creation_method SHELXL-2016/4
_audit_update_record
;
2017-02-14 deposited with the CCDC.
2017-02-20 downloaded from the CCDC.
;
_cell_angle_alpha 90
_cell_angle_beta 114.416(4)
_cell_angle_gamma 90
_cell_formula_units_Z 8
_cell_length_a 16.777(4)
_cell_length_b 13.537(4)
_cell_length_c 16.910(4)
_cell_measurement_reflns_used 7336
_cell_measurement_temperature 297
_cell_measurement_theta_max 25.13
_cell_measurement_theta_min 2.42
_cell_volume 3497.0(16)
_computing_cell_refinement 'Bruker SMART'
_computing_data_collection 'Bruker SMART'
_computing_data_reduction 'Bruker SAINT'
_computing_molecular_graphics
;Brandenburg, K. [or Brandenburg, K. & Putz, H., or Brandenburg, K. & Berndt,
 M.] (1999). DIAMOND. Crystal Impact GbR, Bonn, Germany.
;
_computing_publication_material
; Allen, F. H., Johnson, O., Shields, G. P., Smith, B. R. & Towler, M. (2004).
 J. Appl. Cryst. 37, 335-338.
;
_computing_structure_refinement 'SHELXL-2016/4 (Sheldrick, 2016)'
_computing_structure_solution 'Bruker SHELXTL'
_diffrn_ambient_temperature 297
_diffrn_measured_fraction_theta_full 1.000
_diffrn_measured_fraction_theta_max 1.000
_diffrn_measurement_device_type 'CCD area detector'
_diffrn_measurement_method 'phi and omega scans'
_diffrn_radiation_monochromator graphite
_diffrn_radiation_source 'sealed tube'
_diffrn_radiation_type MoK\a
_diffrn_radiation_wavelength 0.71073
_diffrn_reflns_av_R_equivalents 0.0959
_diffrn_reflns_av_unetI/netI 0.0740
_diffrn_reflns_Laue_measured_fraction_full 1.000
_diffrn_reflns_Laue_measured_fraction_max 1.000
_diffrn_reflns_limit_h_max 19
_diffrn_reflns_limit_h_min -19
_diffrn_reflns_limit_k_max 16
_diffrn_reflns_limit_k_min -16
_diffrn_reflns_limit_l_max 20
_diffrn_reflns_limit_l_min -20
_diffrn_reflns_number 32639
_diffrn_reflns_point_group_measured_fraction_full 1.000
_diffrn_reflns_point_group_measured_fraction_max 1.000
_diffrn_reflns_theta_full 24.999
_diffrn_reflns_theta_max 24.999
_diffrn_reflns_theta_min 1.333
_exptl_absorpt_coefficient_mu 12.367
_exptl_absorpt_correction_T_max 1.00000
_exptl_absorpt_correction_T_min 0.38779
_exptl_absorpt_correction_type multi-scan
_exptl_absorpt_process_details
;SADABS - V2.03 (Bruker 2001)was used for absorption 
correction. R(int) =  0.1526 before parameter refinement
 and 0.0651 after parameter refinement.  Ratio of 
minimum to maximum apparent transmission:  0.387790
 Lambda/2 correction factor = 0.0015
;
_exptl_crystal_colour colourless
_exptl_crystal_density_diffrn 2.060
_exptl_crystal_description block
_exptl_crystal_F_000 2032
_exptl_crystal_size_max 0.380
_exptl_crystal_size_mid 0.300
_exptl_crystal_size_min 0.260
_refine_diff_density_max 1.479
_refine_diff_density_min -1.489
_refine_diff_density_rms 0.188
_refine_ls_extinction_method none
_refine_ls_goodness_of_fit_ref 1.059
_refine_ls_hydrogen_treatment constr
_refine_ls_matrix_type full
_refine_ls_number_parameters 381
_refine_ls_number_reflns 6146
_refine_ls_number_restraints 0
_refine_ls_restrained_S_all 1.059
_refine_ls_R_factor_all 0.0792
_refine_ls_R_factor_gt 0.0526
_refine_ls_shift/su_max 0.000
_refine_ls_shift/su_mean 0.000
_refine_ls_structure_factor_coef Fsqd
_refine_ls_weighting_details 'w=1/[\s^2^(Fo^2^)+(0.0299P)^2^+13.3344P] where P=(Fo^2^+2Fc^2^)/3'
_refine_ls_weighting_scheme calc
_refine_ls_wR_factor_gt 0.0917
_refine_ls_wR_factor_ref 0.0987
_reflns_Friedel_coverage 0.000
_reflns_number_gt 4708
_reflns_number_total 6146
_reflns_threshold_expression 'I > 2\s(I)'
_cod_data_source_file c7dt00188f2.cif
_cod_data_source_block shelx
_cod_depositor_comments 'Adding full bibliography for 7042110--7042119.cif.'
_cod_database_code 7042110
_shelx_shelxl_version_number 2016/4
_shelx_space_group_comment
;
The symmetry employed for this shelxl refinement is uniquely defined
by the following loop, which should always be used as a source of
symmetry information in preference to the above space-group names.
They are only intended as comments.
;
_shelx_estimated_absorpt_t_min 0.089
_shelx_estimated_absorpt_t_max 0.141

loop_
_space_group_symop_operation_xyz
'x, y, z'
'-x, y+1/2, -z+1/2'
'-x, -y, -z'
'x, -y-1/2, z-1/2'

loop_
_atom_site_label
_atom_site_type_symbol
_atom_site_fract_x
_atom_site_fract_y
_atom_site_fract_z
_atom_site_U_iso_or_equiv
_atom_site_adp_type
_atom_site_occupancy
_atom_site_site_symmetry_order
_atom_site_calc_flag
_atom_site_refinement_flags_posn
_atom_site_refinement_flags_adp
BI1 Bi 0.34857(3) 0.48288(3) 0.16013(3) 0.02901(13) Uani 1 1 d . .
BI2 Bi 0.14974(3) 0.53513(3) 0.28030(3) 0.03422(14) Uani 1 1 d . .
BR1 Br 0.31778(9) 0.66383(9) 0.06866(9) 0.0576(4) Uani 1 1 d . .
BR2 Br 0.16100(9) 0.35782(9) 0.19459(9) 0.0559(4) Uani 1 1 d . .
C1 C 0.4896(7) 0.4846(8) 0.1796(7) 0.034(3) Uani 1 1 d . .
C6 C 0.5472(7) 0.4340(8) 0.2505(7) 0.038(3) Uani 1 1 d . .
C5 C 0.6352(8) 0.4241(9) 0.2632(9) 0.056(4) Uani 1 1 d . .
H5 H 0.675380 0.390858 0.311277 0.067 Uiso 1 1 calc R U
C4 C 0.6601(10) 0.4650(11) 0.2020(12) 0.073(5) Uani 1 1 d . .
H4 H 0.718181 0.458825 0.210060 0.087 Uiso 1 1 calc R U
C3 C 0.6043(11) 0.5132(10) 0.1317(11) 0.068(4) Uani 1 1 d . .
H3 H 0.622950 0.538571 0.091053 0.081 Uiso 1 1 calc R U
C2 C 0.5164(9) 0.5246(9) 0.1206(8) 0.053(3) Uani 1 1 d . .
H2 H 0.477016 0.559431 0.073170 0.064 Uiso 1 1 calc R U
C7 C 0.5196(7) 0.3924(9) 0.3175(7) 0.045(3) Uani 1 1 d . .
H7A H 0.553852 0.333592 0.342192 0.054 Uiso 1 1 calc R U
H7B H 0.532929 0.440297 0.363920 0.054 Uiso 1 1 calc R U
C14 C 0.3651(6) 0.5578(7) 0.2855(7) 0.027(2) Uani 1 1 d . .
C9 C 0.3845(6) 0.4994(8) 0.3556(7) 0.033(3) Uani 1 1 d . .
C10 C 0.3842(7) 0.5419(9) 0.4329(8) 0.044(3) Uani 1 1 d . .
H10 H 0.394251 0.501649 0.480706 0.053 Uiso 1 1 calc R U
C11 C 0.3695(8) 0.6393(10) 0.4379(8) 0.049(3) Uani 1 1 d . .
H11 H 0.371904 0.665980 0.489504 0.059 Uiso 1 1 calc R U
C12 C 0.3511(7) 0.6993(9) 0.3668(8) 0.047(3) Uani 1 1 d . .
H12 H 0.339857 0.766205 0.369471 0.057 Uiso 1 1 calc R U
C13 C 0.3497(7) 0.6584(8) 0.2912(7) 0.036(3) Uani 1 1 d . .
H13 H 0.338298 0.698706 0.243253 0.044 Uiso 1 1 calc R U
C8 C 0.3939(7) 0.3897(8) 0.3496(7) 0.038(3) Uani 1 1 d . .
H8A H 0.434207 0.364184 0.405446 0.046 Uiso 1 1 calc R U
H8B H 0.337591 0.358099 0.334373 0.046 Uiso 1 1 calc R U
C15 C 0.4093(9) 0.2595(7) 0.2612(9) 0.054(4) Uani 1 1 d . .
H15A H 0.443002 0.220405 0.312212 0.064 Uiso 1 1 calc R U
H15B H 0.347867 0.246084 0.245621 0.064 Uiso 1 1 calc R U
C16 C 0.4312(9) 0.2272(9) 0.1892(9) 0.064(4) Uani 1 1 d . .
H16A H 0.492799 0.239368 0.204267 0.077 Uiso 1 1 calc R U
H16B H 0.420853 0.156787 0.179977 0.077 Uiso 1 1 calc R U
C17 C 0.4036(10) 0.2535(12) 0.0439(9) 0.086(5) Uani 1 1 d . .
H17A H 0.456159 0.287911 0.051048 0.128 Uiso 1 1 calc R U
H17C H 0.357060 0.272383 -0.010205 0.128 Uiso 1 1 calc R U
H17B H 0.413180 0.183577 0.043957 0.128 Uiso 1 1 calc R U
C31 C 0.1546(8) 0.4527(8) 0.3982(8) 0.044(3) Uani 1 1 d . .
C26 C 0.1499(9) 0.5108(10) 0.4626(8) 0.056(4) Uani 1 1 d . .
C27 C 0.1584(10) 0.4670(11) 0.5428(9) 0.071(4) Uani 1 1 d . .
H27 H 0.157120 0.506342 0.587313 0.085 Uiso 1 1 calc R U
C28 C 0.1685(10) 0.3677(12) 0.5535(10) 0.082(5) Uani 1 1 d . .
H28 H 0.172941 0.338896 0.605120 0.099 Uiso 1 1 calc R U
C29 C 0.1721(10) 0.3094(10) 0.4883(10) 0.071(4) Uani 1 1 d . .
H29 H 0.179339 0.241426 0.495602 0.085 Uiso 1 1 calc R U
C30 C 0.1646(8) 0.3543(10) 0.4108(9) 0.054(4) Uani 1 1 d . .
H30 H 0.166513 0.314860 0.366550 0.065 Uiso 1 1 calc R U
C25 C 0.1400(9) 0.6201(10) 0.4511(8) 0.060(4) Uani 1 1 d . .
H25A H 0.110205 0.645362 0.485409 0.072 Uiso 1 1 calc R U
H25B H 0.197511 0.650305 0.472574 0.072 Uiso 1 1 calc R U
C18 C 0.0040(7) 0.5372(8) 0.2004(8) 0.037(3) Uani 1 1 d . .
C23 C -0.0449(7) 0.5841(8) 0.2381(8) 0.040(3) Uani 1 1 d . .
C22 C -0.1340(9) 0.5927(11) 0.1896(11) 0.066(4) Uani 1 1 d . .
H22 H -0.168400 0.622880 0.213894 0.079 Uiso 1 1 calc R U
C21 C -0.1726(9) 0.5575(11) 0.1065(12) 0.076(5) Uani 1 1 d . .
H21 H -0.232660 0.564224 0.075005 0.091 Uiso 1 1 calc R U
C20 C -0.1227(9) 0.5118(11) 0.0687(10) 0.069(4) Uani 1 1 d . .
H20 H -0.148821 0.487459 0.012270 0.083 Uiso 1 1 calc R U
C19 C -0.0348(8) 0.5034(9) 0.1160(8) 0.050(3) Uani 1 1 d . .
H19 H -0.000475 0.474443 0.091027 0.060 Uiso 1 1 calc R U
C24 C -0.0035(7) 0.6194(9) 0.3320(8) 0.048(3) Uani 1 1 d . .
H24A H -0.035935 0.675893 0.338331 0.057 Uiso 1 1 calc R U
H24B H -0.007755 0.567239 0.369415 0.057 Uiso 1 1 calc R U
C32 C 0.1007(10) 0.7545(9) 0.3493(9) 0.062(4) Uani 1 1 d . .
H32B H 0.070848 0.790800 0.378495 0.075 Uiso 1 1 calc R U
H32A H 0.162337 0.771251 0.377393 0.075 Uiso 1 1 calc R U
C33 C 0.0664(10) 0.7871(9) 0.2583(10) 0.071(5) Uani 1 1 d . .
H33B H 0.005233 0.768564 0.228530 0.086 Uiso 1 1 calc R U
H33A H 0.070392 0.858400 0.255922 0.086 Uiso 1 1 calc R U
C34 C 0.0803(15) 0.7596(13) 0.1286(12) 0.139(9) Uani 1 1 d . .
H34A H 0.027148 0.722422 0.100743 0.209 Uiso 1 1 calc R U
H34B H 0.121885 0.738877 0.106493 0.209 Uiso 1 1 calc R U
H34C H 0.068026 0.828643 0.117011 0.209 Uiso 1 1 calc R U
N1 N 0.4264(5) 0.3670(6) 0.2842(5) 0.031(2) Uani 1 1 d . .
N2 N 0.0909(6) 0.6478(7) 0.3609(6) 0.044(3) Uani 1 1 d . .
O1 O 0.3806(6) 0.2779(6) 0.1128(6) 0.055(2) Uani 1 1 d . .
O2 O 0.1144(6) 0.7434(6) 0.2173(7) 0.072(3) Uani 1 1 d . .

loop_
_atom_site_aniso_label
_atom_site_aniso_U_11
_atom_site_aniso_U_22
_atom_site_aniso_U_33
_atom_site_aniso_U_23
_atom_site_aniso_U_13
_atom_site_aniso_U_12
BI1 0.0318(2) 0.0305(2) 0.0188(2) 0.00175(18) 0.00447(18) -0.00247(19)
BI2 0.0289(2) 0.0333(2) 0.0416(3) -0.0051(2) 0.0157(2) -0.00349(19)
BR1 0.0673(9) 0.0465(8) 0.0422(8) 0.0200(6) 0.0058(7) -0.0054(7)
BR2 0.0536(8) 0.0510(8) 0.0690(10) -0.0223(7) 0.0312(8) -0.0042(6)
C1 0.030(6) 0.036(6) 0.029(7) -0.010(5) 0.004(5) -0.001(5)
C6 0.026(6) 0.049(7) 0.035(8) -0.015(6) 0.009(6) -0.006(5)
C5 0.029(7) 0.056(8) 0.069(10) -0.014(8) 0.007(7) -0.005(6)
C4 0.054(10) 0.068(11) 0.105(15) -0.003(10) 0.042(10) -0.003(8)
C3 0.107(13) 0.048(9) 0.085(12) -0.006(8) 0.077(11) -0.019(9)
C2 0.069(9) 0.058(9) 0.046(9) -0.009(7) 0.037(8) -0.010(7)
C7 0.045(8) 0.065(8) 0.022(7) 0.006(6) 0.011(6) 0.025(6)
C14 0.025(6) 0.024(6) 0.029(7) -0.003(5) 0.010(5) 0.007(4)
C9 0.014(5) 0.053(7) 0.028(7) 0.016(6) 0.004(5) 0.004(5)
C10 0.036(7) 0.059(9) 0.032(8) 0.002(6) 0.009(6) 0.005(6)
C11 0.047(8) 0.065(9) 0.040(9) -0.026(7) 0.022(7) 0.000(7)
C12 0.038(7) 0.045(8) 0.047(9) -0.018(7) 0.006(7) -0.002(6)
C13 0.033(7) 0.045(7) 0.028(7) 0.000(6) 0.009(6) -0.013(5)
C8 0.036(7) 0.043(7) 0.031(7) 0.013(5) 0.009(6) 0.006(5)
C15 0.086(10) 0.016(6) 0.070(10) 0.001(6) 0.044(9) 0.007(6)
C16 0.079(11) 0.045(8) 0.073(12) -0.016(8) 0.035(9) 0.005(8)
C17 0.119(14) 0.101(13) 0.045(10) -0.023(9) 0.042(10) 0.005(10)
C31 0.052(8) 0.035(7) 0.040(8) 0.011(6) 0.014(7) 0.008(6)
C26 0.061(9) 0.063(9) 0.037(8) -0.006(7) 0.012(7) 0.001(7)
C27 0.090(12) 0.078(11) 0.040(9) -0.007(8) 0.023(8) 0.000(9)
C28 0.107(13) 0.073(12) 0.062(12) 0.034(9) 0.030(10) 0.016(10)
C29 0.095(12) 0.038(8) 0.079(13) 0.017(8) 0.036(10) 0.008(8)
C30 0.055(9) 0.061(9) 0.053(9) 0.004(7) 0.030(8) 0.003(7)
C25 0.065(9) 0.063(10) 0.047(9) -0.017(7) 0.019(8) 0.004(7)
C18 0.028(6) 0.032(6) 0.047(8) 0.021(6) 0.011(6) 0.004(5)
C23 0.029(7) 0.028(6) 0.063(9) 0.010(6) 0.019(7) -0.004(5)
C22 0.046(9) 0.070(10) 0.089(13) 0.024(9) 0.036(9) 0.006(8)
C21 0.029(8) 0.072(11) 0.101(15) 0.029(10) 0.002(9) -0.001(8)
C20 0.051(10) 0.071(10) 0.060(10) 0.002(8) -0.003(8) -0.013(8)
C19 0.041(8) 0.053(8) 0.045(8) 0.007(7) 0.006(7) 0.002(6)
C24 0.042(8) 0.047(8) 0.057(9) -0.003(7) 0.024(7) 0.008(6)
C32 0.092(11) 0.035(8) 0.074(11) -0.013(7) 0.049(9) -0.004(7)
C33 0.112(13) 0.034(8) 0.086(13) 0.011(8) 0.059(11) 0.008(8)
C34 0.25(3) 0.115(16) 0.120(18) 0.068(14) 0.140(19) 0.083(16)
N1 0.033(5) 0.036(5) 0.022(5) -0.002(4) 0.010(4) 0.005(4)
N2 0.058(7) 0.034(6) 0.040(7) -0.001(5) 0.022(6) 0.001(5)
O1 0.066(6) 0.047(5) 0.048(6) -0.010(5) 0.021(5) 0.005(5)
O2 0.090(8) 0.060(6) 0.089(9) 0.011(6) 0.061(7) 0.007(5)

loop_
_atom_type_symbol
_atom_type_description
_atom_type_scat_dispersion_real
_atom_type_scat_dispersion_imag
_atom_type_scat_source
C C 0.0033 0.0016 'International Tables Vol C Tables 4.2.6.8 and 6.1.1.4'
H H 0.0000 0.0000 'International Tables Vol C Tables 4.2.6.8 and 6.1.1.4'
N N 0.0061 0.0033 'International Tables Vol C Tables 4.2.6.8 and 6.1.1.4'
O O 0.0106 0.0060 'International Tables Vol C Tables 4.2.6.8 and 6.1.1.4'
Br Br -0.2901 2.4595 'International Tables Vol C Tables 4.2.6.8 and 6.1.1.4'
Bi Bi -4.1077 10.2566 'International Tables Vol C Tables 4.2.6.8 and 6.1.1.4'

loop_
_geom_angle_atom_site_label_1
_geom_angle_atom_site_label_2
_geom_angle_atom_site_label_3
_geom_angle
C1 BI1 C14 98.3(4)
C1 BI1 N1 74.4(3)
C14 BI1 N1 71.2(3)
C1 BI1 BR1 90.8(3)
C14 BI1 BR1 92.8(3)
N1 BI1 BR1 155.86(19)
C18 BI2 C31 99.8(4)
C18 BI2 N2 75.2(4)
C31 BI2 N2 72.5(4)
C18 BI2 BR2 89.4(3)
C31 BI2 BR2 92.7(3)
N2 BI2 BR2 156.0(2)
C2 C1 C6 120.7(11)
C2 C1 BI1 122.8(9)
C6 C1 BI1 116.2(8)
C1 C6 C5 119.7(11)
C1 C6 C7 121.5(10)
C5 C6 C7 118.8(11)
C4 C5 C6 118.1(13)
C4 C5 H5 121.0
C6 C5 H5 121.0
C3 C4 C5 122.9(14)
C3 C4 H4 118.5
C5 C4 H4 118.5
C4 C3 C2 118.5(13)
C4 C3 H3 120.7
C2 C3 H3 120.7
C1 C2 C3 120.0(13)
C1 C2 H2 120.0
C3 C2 H2 120.0
N1 C7 C6 114.3(9)
N1 C7 H7A 108.7
C6 C7 H7A 108.7
N1 C7 H7B 108.7
C6 C7 H7B 108.7
H7A C7 H7B 107.6
C9 C14 C13 119.7(10)
C9 C14 BI1 116.9(7)
C13 C14 BI1 123.2(8)
C14 C9 C10 118.5(10)
C14 C9 C8 121.0(10)
C10 C9 C8 120.0(10)
C11 C10 C9 121.3(11)
C11 C10 H10 119.4
C9 C10 H10 119.4
C10 C11 C12 120.2(11)
C10 C11 H11 119.9
C12 C11 H11 119.9
C11 C12 C13 118.8(11)
C11 C12 H12 120.6
C13 C12 H12 120.6
C12 C13 C14 121.4(11)
C12 C13 H13 119.3
C14 C13 H13 119.3
N1 C8 C9 110.1(8)
N1 C8 H8A 109.6
C9 C8 H8A 109.6
N1 C8 H8B 109.6
C9 C8 H8B 109.6
H8A C8 H8B 108.2
C16 C15 N1 114.5(10)
C16 C15 H15A 108.6
N1 C15 H15A 108.6
C16 C15 H15B 108.6
N1 C15 H15B 108.6
H15A C15 H15B 107.6
O1 C16 C15 110.7(11)
O1 C16 H16A 109.5
C15 C16 H16A 109.5
O1 C16 H16B 109.5
C15 C16 H16B 109.5
H16A C16 H16B 108.1
O1 C17 H17A 109.5
O1 C17 H17C 109.5
H17A C17 H17C 109.5
O1 C17 H17B 109.5
H17A C17 H17B 109.5
H17C C17 H17B 109.5
C30 C31 C26 119.1(12)
C30 C31 BI2 125.7(10)
C26 C31 BI2 115.1(9)
C31 C26 C27 119.8(13)
C31 C26 C25 120.4(12)
C27 C26 C25 119.7(12)
C28 C27 C26 119.7(14)
C28 C27 H27 120.2
C26 C27 H27 120.2
C27 C28 C29 120.3(14)
C27 C28 H28 119.9
C29 C28 H28 119.9
C28 C29 C30 118.9(13)
C28 C29 H29 120.5
C30 C29 H29 120.5
C31 C30 C29 122.1(13)
C31 C30 H30 118.9
C29 C30 H30 118.9
N2 C25 C26 112.1(10)
N2 C25 H25A 109.2
C26 C25 H25A 109.2
N2 C25 H25B 109.2
C26 C25 H25B 109.2
H25A C25 H25B 107.9
C19 C18 C23 120.8(11)
C19 C18 BI2 123.2(9)
C23 C18 BI2 115.7(9)
C22 C23 C18 117.9(13)
C22 C23 C24 120.6(12)
C18 C23 C24 121.4(10)
C21 C22 C23 121.2(14)
C21 C22 H22 119.4
C23 C22 H22 119.4
C22 C21 C20 120.6(13)
C22 C21 H21 119.7
C20 C21 H21 119.7
C19 C20 C21 118.6(14)
C19 C20 H20 120.7
C21 C20 H20 120.7
C20 C19 C18 120.9(13)
C20 C19 H19 119.5
C18 C19 H19 119.5
N2 C24 C23 112.6(9)
N2 C24 H24A 109.1
C23 C24 H24A 109.1
N2 C24 H24B 109.1
C23 C24 H24B 109.1
H24A C24 H24B 107.8
C33 C32 N2 114.6(11)
C33 C32 H32B 108.6
N2 C32 H32B 108.6
C33 C32 H32A 108.6
N2 C32 H32A 108.6
H32B C32 H32A 107.6
O2 C33 C32 109.7(12)
O2 C33 H33B 109.7
C32 C33 H33B 109.7
O2 C33 H33A 109.7
C32 C33 H33A 109.7
H33B C33 H33A 108.2
O2 C34 H34A 109.5
O2 C34 H34B 109.5
H34A C34 H34B 109.5
O2 C34 H34C 109.5
H34A C34 H34C 109.5
H34B C34 H34C 109.5
C8 N1 C7 109.5(8)
C8 N1 C15 108.0(8)
C7 N1 C15 112.7(9)
C8 N1 BI1 105.9(6)
C7 N1 BI1 106.1(6)
C15 N1 BI1 114.3(7)
C25 N2 C32 110.2(10)
C25 N2 C24 109.8(9)
C32 N2 C24 111.6(10)
C25 N2 BI2 103.6(7)
C32 N2 BI2 115.7(7)
C24 N2 BI2 105.5(6)
C16 O1 C17 112.4(10)
C34 O2 C33 114.0(12)

loop_
_geom_bond_atom_site_label_1
_geom_bond_atom_site_label_2
_geom_bond_distance
BI1 C1 2.250(10)
BI1 C14 2.261(10)
BI1 N1 2.510(8)
BI1 BR1 2.8282(14)
BI2 C18 2.252(11)
BI2 C31 2.257(12)
BI2 N2 2.504(9)
BI2 BR2 2.8503(14)
C1 C2 1.365(15)
C1 C6 1.373(15)
C6 C5 1.408(15)
C6 C7 1.499(15)
C5 C4 1.381(19)
C5 H5 0.9300
C4 C3 1.340(19)
C4 H4 0.9300
C3 C2 1.416(18)
C3 H3 0.9300
C2 H2 0.9300
C7 N1 1.467(13)
C7 H7A 0.9700
C7 H7B 0.9700
C14 C9 1.349(13)
C14 C13 1.397(13)
C9 C10 1.431(15)
C9 C8 1.501(14)
C10 C11 1.351(15)
C10 H10 0.9300
C11 C12 1.376(16)
C11 H11 0.9300
C12 C13 1.384(15)
C12 H12 0.9300
C13 H13 0.9300
C8 N1 1.454(12)
C8 H8A 0.9700
C8 H8B 0.9700
C15 C16 1.477(16)
C15 N1 1.503(12)
C15 H15A 0.9700
C15 H15B 0.9700
C16 O1 1.398(15)
C16 H16A 0.9700
C16 H16B 0.9700
C17 O1 1.408(14)
C17 H17A 0.9600
C17 H17C 0.9600
C17 H17B 0.9600
C31 C30 1.349(15)
C31 C26 1.372(16)
C26 C27 1.432(18)
C26 C25 1.493(17)
C27 C28 1.357(18)
C27 H27 0.9300
C28 C29 1.38(2)
C28 H28 0.9300
C29 C30 1.403(17)
C29 H29 0.9300
C30 H30 0.9300
C25 N2 1.452(15)
C25 H25A 0.9700
C25 H25B 0.9700
C18 C19 1.380(16)
C18 C23 1.384(15)
C23 C22 1.381(17)
C23 C24 1.524(16)
C22 C21 1.37(2)
C22 H22 0.9300
C21 C20 1.39(2)
C21 H21 0.9300
C20 C19 1.360(17)
C20 H20 0.9300
C19 H19 0.9300
C24 N2 1.501(14)
C24 H24A 0.9700
C24 H24B 0.9700
C32 C33 1.471(17)
C32 N2 1.475(14)
C32 H32B 0.9700
C32 H32A 0.9700
C33 O2 1.394(14)
C33 H33B 0.9700
C33 H33A 0.9700
C34 O2 1.384(18)
C34 H34A 0.9600
C34 H34B 0.9600
C34 H34C 0.9600

loop_
_geom_torsion_atom_site_label_1
_geom_torsion_atom_site_label_2
_geom_torsion_atom_site_label_3
_geom_torsion_atom_site_label_4
_geom_torsion
C2 C1 C6 C5 0.6(17)
BI1 C1 C6 C5 174.4(8)
C2 C1 C6 C7 177.9(11)
BI1 C1 C6 C7 -8.2(14)
C1 C6 C5 C4 -0.9(18)
C7 C6 C5 C4 -178.4(12)
C6 C5 C4 C3 0(2)
C5 C4 C3 C2 2(2)
C6 C1 C2 C3 0.8(17)
BI1 C1 C2 C3 -172.6(9)
C4 C3 C2 C1 -2(2)
C1 C6 C7 N1 28.0(15)
C5 C6 C7 N1 -154.6(10)
C13 C14 C9 C10 3.3(15)
BI1 C14 C9 C10 -171.9(7)
C13 C14 C9 C8 174.8(9)
BI1 C14 C9 C8 -0.5(13)
C14 C9 C10 C11 -3.6(16)
C8 C9 C10 C11 -175.2(10)
C9 C10 C11 C12 2.6(18)
C10 C11 C12 C13 -1.3(18)
C11 C12 C13 C14 1.1(17)
C9 C14 C13 C12 -2.2(16)
BI1 C14 C13 C12 172.8(8)
C14 C9 C8 N1 30.9(14)
C10 C9 C8 N1 -157.8(9)
N1 C15 C16 O1 -61.6(15)
C30 C31 C26 C27 2(2)
BI2 C31 C26 C27 -175.7(10)
C30 C31 C26 C25 179.3(12)
BI2 C31 C26 C25 1.5(17)
C31 C26 C27 C28 -2(2)
C25 C26 C27 C28 -179.2(14)
C26 C27 C28 C29 1(2)
C27 C28 C29 C30 0(2)
C26 C31 C30 C29 -1(2)
BI2 C31 C30 C29 176.2(10)
C28 C29 C30 C31 1(2)
C31 C26 C25 N2 31.4(18)
C27 C26 C25 N2 -151.5(12)
C19 C18 C23 C22 2.3(16)
BI2 C18 C23 C22 176.1(8)
C19 C18 C23 C24 178.3(10)
BI2 C18 C23 C24 -7.8(13)
C18 C23 C22 C21 -1.1(18)
C24 C23 C22 C21 -177.2(12)
C23 C22 C21 C20 0(2)
C22 C21 C20 C19 0(2)
C21 C20 C19 C18 2(2)
C23 C18 C19 C20 -2.6(18)
BI2 C18 C19 C20 -175.9(9)
C22 C23 C24 N2 -153.8(10)
C18 C23 C24 N2 30.3(14)
N2 C32 C33 O2 -64.4(16)
C9 C8 N1 C7 73.7(11)
C9 C8 N1 C15 -163.2(9)
C9 C8 N1 BI1 -40.3(9)
C6 C7 N1 C8 -143.2(9)
C6 C7 N1 C15 96.5(11)
C6 C7 N1 BI1 -29.3(10)
C16 C15 N1 C8 174.5(11)
C16 C15 N1 C7 -64.4(14)
C16 C15 N1 BI1 56.9(13)
C26 C25 N2 C32 -166.3(11)
C26 C25 N2 C24 70.3(13)
C26 C25 N2 BI2 -42.0(12)
C33 C32 N2 C25 169.9(12)
C33 C32 N2 C24 -67.7(14)
C33 C32 N2 BI2 52.9(14)
C23 C24 N2 C25 -143.8(10)
C23 C24 N2 C32 93.6(11)
C23 C24 N2 BI2 -32.7(10)
C15 C16 O1 C17 176.3(11)
C32 C33 O2 C34 172.3(14)
